data_7152142
loop_
_publ_author_name
'Yu, Jin-Tao'
'Huang, Zhi-Tang'
'Zheng, Qi-Yu'

_publ_section_title
;
 Synthesis, structure, fullerene-binding and resolution of C(3)-symmetric
 cavitands with rigid and deep cavities.
;
_journal_issue 7
_journal_name_full 'Organic &amp; biomolecular chemistry'
_journal_page_first 1359
_journal_page_last 1364
_journal_paper_doi 10.1039/c1ob06465g
_journal_volume 10
_journal_year 2012
_chemical_formula_moiety 'C42 H36 O3'
_chemical_formula_sum 'C42 H36 O3'
_chemical_formula_weight 588.71
_chemical_name_systematic
;
?
;
_space_group_IT_number 2
_symmetry_cell_setting triclinic
_symmetry_space_group_name_Hall '-P 1'
_symmetry_space_group_name_H-M 'P -1'
_atom_sites_solution_hydrogens geom
_atom_sites_solution_primary direct
_atom_sites_solution_secondary difmap
_audit_creation_method SHELXL-97
_cell_angle_alpha 89.02(3)
_cell_angle_beta 85.32(3)
_cell_angle_gamma 65.87(3)
_cell_formula_units_Z 4
_cell_length_a 13.215(3)
_cell_length_b 14.889(3)
_cell_length_c 17.810(4)
_cell_measurement_reflns_used 397
_cell_measurement_temperature 173(2)
_cell_measurement_theta_max 27.48
_cell_measurement_theta_min 2.17
_cell_volume 3186.9(14)
_computing_cell_refinement 'CrystalClear (Rigaku Inc., 2008)'
_computing_data_collection 'CrystalClear (Rigaku Inc., 2008)'
_computing_data_reduction 'CrystalClear (Rigaku Inc., 2008)'
_computing_molecular_graphics 'XP in Siemens SHELXTL (Sheldrick, 1994)'
_computing_publication_material 'SHELX97 (Sheldrick, 1997)'
_computing_structure_refinement 'SHELXL-97 (Sheldrick, 1997)'
_computing_structure_solution 'SHELXS-97 (Sheldrick, 1990)'
_diffrn_ambient_temperature 173(2)
_diffrn_measured_fraction_theta_full 0.996
_diffrn_measured_fraction_theta_max 0.996
_diffrn_measurement_device_type 'Saturn724+ CCD'
_diffrn_measurement_method '\w scans at fixed \c = 45\%'
_diffrn_radiation_monochromator graphite
_diffrn_radiation_source 'sealed tube'
_diffrn_radiation_type MoK\a
_diffrn_radiation_wavelength 0.71073
_diffrn_reflns_av_R_equivalents 0.0000
_diffrn_reflns_av_sigmaI/netI 0.0672
_diffrn_reflns_limit_h_max 15
_diffrn_reflns_limit_h_min -15
_diffrn_reflns_limit_k_max 17
_diffrn_reflns_limit_k_min -17
_diffrn_reflns_limit_l_max 21
_diffrn_reflns_limit_l_min -3
_diffrn_reflns_number 11187
_diffrn_reflns_theta_full 25.00
_diffrn_reflns_theta_max 25.00
_diffrn_reflns_theta_min 1.50
_exptl_absorpt_coefficient_mu 0.076
_exptl_absorpt_correction_T_max 0.9917
_exptl_absorpt_correction_T_min 0.9799
_exptl_absorpt_correction_type multi-scan
_exptl_absorpt_process_details 'CrystalClear (Rigaku Inc., 2008)'
_exptl_crystal_colour colorless
_exptl_crystal_density_diffrn 1.227
_exptl_crystal_density_method 'not measured'
_exptl_crystal_description plate
_exptl_crystal_F_000 1248
_exptl_crystal_size_max 0.27
_exptl_crystal_size_mid 0.25
_exptl_crystal_size_min 0.11
_refine_diff_density_max 0.432
_refine_diff_density_min -0.488
_refine_diff_density_rms 0.109
_refine_ls_extinction_method none
_refine_ls_goodness_of_fit_ref 1.125
_refine_ls_hydrogen_treatment constr
_refine_ls_matrix_type full
_refine_ls_number_parameters 818
_refine_ls_number_reflns 11187
_refine_ls_number_restraints 0
_refine_ls_restrained_S_all 1.125
_refine_ls_R_factor_all 0.1407
_refine_ls_R_factor_gt 0.1220
_refine_ls_shift/su_max 0.000
_refine_ls_shift/su_mean 0.000
_refine_ls_structure_factor_coef Fsqd
_refine_ls_weighting_details 'calc w=1/[\s^2^(Fo^2^)+(0.1165P)^2^+10.8230P] where P=(Fo^2^+2Fc^2^)/3'
_refine_ls_weighting_scheme calc
_refine_ls_wR_factor_gt 0.3169
_refine_ls_wR_factor_ref 0.3300
_reflns_number_gt 9137
_reflns_number_total 11187
_reflns_threshold_expression >2sigma(I)
_cod_data_source_file c1ob06465g.txt
_cod_data_source_block CTV_ph
_cod_depositor_comments
;
The following automatic conversions were performed:

'_exptl_absorpt_correction_type' value 'Multi-scan' changed to
'multi-scan' according to
/home/saulius/struct/CIF-dictionaries/cif_core.dic dictionary named
'cif_core.dic' version 2.4.1 from 2010-06-29.

Automatic conversion script
Id: cif_fix_values 1715 2011-07-08 13:25:40Z adriana 
;
_cod_original_cell_volume 3187.0(11)
_cod_original_sg_symbol_H-M P-1
_cod_database_code 7152142

loop_
_symmetry_equiv_pos_as_xyz
'x, y, z'
'-x, -y, -z'

loop_
_atom_site_label
_atom_site_type_symbol
_atom_site_fract_x
_atom_site_fract_y
_atom_site_fract_z
_atom_site_U_iso_or_equiv
_atom_site_adp_type
_atom_site_occupancy
_atom_site_symmetry_multiplicity
_atom_site_calc_flag
_atom_site_refinement_flags
O1A O -0.0939(3) 1.5134(3) 0.1166(3) 0.0383(10) Uani 1 1 d .
O1B O 0.3742(4) 1.0315(3) 0.3603(3) 0.0395(10) Uani 1 1 d .
O2A O 0.3021(4) 0.8751(3) 0.1484(3) 0.0424(11) Uani 1 1 d .
O2B O 0.7290(4) 0.4077(3) 0.3838(3) 0.0497(12) Uani 1 1 d .
O3A O 0.5363(4) 1.2819(3) 0.3011(2) 0.0407(11) Uani 1 1 d .
O3B O 1.0503(3) 0.7470(3) 0.2051(2) 0.0373(10) Uani 1 1 d .
C1A C 0.1960(5) 1.3458(4) 0.0471(3) 0.0267(12) Uani 1 1 d .
C1B C 0.6322(5) 0.8772(4) 0.4527(3) 0.0309(13) Uani 1 1 d .
C2A C 0.1790(5) 1.2611(4) 0.0318(3) 0.0295(13) Uani 1 1 d .
C2B C 0.6027(5) 0.8010(4) 0.4776(3) 0.0340(14) Uani 1 1 d .
C3A C 0.2721(5) 1.1664(4) -0.0002(3) 0.0302(13) Uani 1 1 d .
H3AA H 0.2402 1.1359 -0.0352 0.036 Uiso 1 1 calc R
H3AB H 0.3272 1.1842 -0.0305 0.036 Uiso 1 1 calc R
C3B C 0.6817(5) 0.7121(4) 0.5191(3) 0.0336(14) Uani 1 1 d .
H3BA H 0.7299 0.7333 0.5473 0.040 Uiso 1 1 calc R
H3BB H 0.6369 0.6904 0.5564 0.040 Uiso 1 1 calc R
C4B C 0.7557(5) 0.6241(4) 0.4682(3) 0.0293(13) Uani 1 1 d .
C4A C 0.3337(5) 1.0891(4) 0.0559(3) 0.0298(13) Uani 1 1 d .
C5A C 0.4389(5) 1.0755(4) 0.0790(3) 0.0286(12) Uani 1 1 d .
C5B C 0.8664(5) 0.6032(4) 0.4434(3) 0.0308(13) Uani 1 1 d .
C6A C 0.4939(5) 1.1453(4) 0.0598(3) 0.0296(13) Uani 1 1 d .
H6AA H 0.4770 1.1701 0.0083 0.035 Uiso 1 1 calc R
H6AB H 0.5755 1.1083 0.0594 0.035 Uiso 1 1 calc R
C6B C 0.9242(5) 0.6709(4) 0.4588(3) 0.0319(13) Uani 1 1 d .
H6BA H 0.8919 0.7069 0.5072 0.038 Uiso 1 1 calc R
H6BB H 1.0043 0.6306 0.4635 0.038 Uiso 1 1 calc R
C7A C 0.4576(5) 1.2330(4) 0.1140(3) 0.0270(12) Uani 1 1 d .
C7B C 0.9113(5) 0.7450(4) 0.3958(3) 0.0280(12) Uani 1 1 d .
C8A C 0.3738(5) 1.3270(4) 0.1017(3) 0.0263(12) Uani 1 1 d .
C8B C 0.8300(5) 0.8416(4) 0.3998(3) 0.0309(13) Uani 1 1 d .
C9B C 0.7419(5) 0.8834(4) 0.4663(3) 0.0320(13) Uani 1 1 d .
H9BA H 0.7709 0.8465 0.5122 0.038 Uiso 1 1 calc R
H9BB H 0.7280 0.9530 0.4753 0.038 Uiso 1 1 calc R
C9A C 0.3076(5) 1.3527(4) 0.0326(3) 0.0307(13) Uani 1 1 d .
H9AA H 0.3515 1.3074 -0.0095 0.037 Uiso 1 1 calc R
H9AB H 0.2949 1.4205 0.0173 0.037 Uiso 1 1 calc R
C10A C 0.1047(5) 1.4302(4) 0.0769(3) 0.0286(12) Uani 1 1 d .
H10A H 0.1162 1.4870 0.0888 0.034 Uiso 1 1 calc R
C10B C 0.5558(5) 0.9545(4) 0.4127(3) 0.0333(13) Uani 1 1 d .
H10B H 0.5752 1.0064 0.3951 0.040 Uiso 1 1 calc R
C11A C -0.0010(5) 1.4324(4) 0.0893(3) 0.0288(12) Uani 1 1 d .
C11B C 0.4528(5) 0.9569(4) 0.3982(3) 0.0299(13) Uani 1 1 d .
C12B C 0.4206(5) 0.8825(4) 0.4263(3) 0.0283(12) Uani 1 1 d .
C12A C -0.0194(5) 1.3488(4) 0.0723(3) 0.0301(13) Uani 1 1 d .
C13A C 0.0713(5) 1.2657(4) 0.0443(3) 0.0299(13) Uani 1 1 d .
H13A H 0.0594 1.2088 0.0331 0.036 Uiso 1 1 calc R
C13B C 0.4978(5) 0.8066(4) 0.4651(3) 0.0311(13) Uani 1 1 d .
H13B H 0.4776 0.7557 0.4841 0.037 Uiso 1 1 calc R
C14A C -0.0798(6) 1.6006(4) 0.1319(4) 0.0440(16) Uani 1 1 d .
H14A H -0.1527 1.6545 0.1443 0.066 Uiso 1 1 calc R
H14B H -0.0429 1.6176 0.0875 0.066 Uiso 1 1 calc R
H14C H -0.0340 1.5899 0.1746 0.066 Uiso 1 1 calc R
C14B C 0.4080(6) 1.1035(5) 0.3237(4) 0.0413(16) Uani 1 1 d .
H14D H 0.3477 1.1485 0.2952 0.062 Uiso 1 1 calc R
H14E H 0.4745 1.0698 0.2894 0.062 Uiso 1 1 calc R
H14F H 0.4248 1.1409 0.3619 0.062 Uiso 1 1 calc R
C15B C 0.3082(5) 0.8856(4) 0.4177(3) 0.0318(13) Uani 1 1 d .
C15A C -0.1346(5) 1.3519(4) 0.0786(4) 0.0339(14) Uani 1 1 d .
C16B C 0.2665(5) 0.8935(5) 0.3471(4) 0.0388(15) Uani 1 1 d .
H16A H 0.3100 0.8979 0.3032 0.047 Uiso 1 1 calc R
C16A C -0.2000(6) 1.3723(5) 0.1489(4) 0.0430(16) Uani 1 1 d .
H16B H -0.1711 1.3842 0.1930 0.052 Uiso 1 1 calc R
C17B C 0.1607(5) 0.8951(5) 0.3408(4) 0.0393(15) Uani 1 1 d .
H17A H 0.1339 0.8986 0.2924 0.047 Uiso 1 1 calc R
C17A C -0.3061(6) 1.3746(5) 0.1525(4) 0.0465(17) Uani 1 1 d .
H17B H -0.3494 1.3877 0.1995 0.056 Uiso 1 1 calc R
C18B C 0.0952(6) 0.8915(5) 0.4042(4) 0.0457(17) Uani 1 1 d .
H18A H 0.0232 0.8936 0.3995 0.055 Uiso 1 1 calc R
C18A C -0.3505(6) 1.3581(5) 0.0882(5) 0.053(2) Uani 1 1 d .
H18B H -0.4238 1.3609 0.0913 0.064 Uiso 1 1 calc R
C19B C 0.1342(5) 0.8848(5) 0.4746(4) 0.0385(15) Uani 1 1 d .
H19A H 0.0890 0.8827 0.5183 0.046 Uiso 1 1 calc R
C19A C -0.2869(6) 1.3377(6) 0.0203(5) 0.056(2) Uani 1 1 d .
H19B H -0.3161 1.3266 -0.0239 0.067 Uiso 1 1 calc R
C20B C 0.2411(5) 0.8813(5) 0.4815(4) 0.0356(14) Uani 1 1 d .
H20A H 0.2681 0.8758 0.5300 0.043 Uiso 1 1 calc R
C20A C -0.1783(6) 1.3336(5) 0.0170(4) 0.0459(17) Uani 1 1 d .
H20B H -0.1341 1.3176 -0.0297 0.055 Uiso 1 1 calc R
C21A C 0.2889(5) 1.0218(5) 0.0806(4) 0.0367(14) Uani 1 1 d .
H21A H 0.2173 1.0315 0.0667 0.044 Uiso 1 1 calc R
C21B C 0.7100(5) 0.5594(4) 0.4468(4) 0.0348(14) Uani 1 1 d .
H21B H 0.6338 0.5748 0.4612 0.042 Uiso 1 1 calc R
C22A C 0.3450(5) 0.9415(4) 0.1247(3) 0.0326(13) Uani 1 1 d .
C22B C 0.7718(6) 0.4737(5) 0.4054(4) 0.0377(15) Uani 1 1 d .
C23B C 0.8852(5) 0.4484(4) 0.3836(3) 0.0341(14) Uani 1 1 d .
C23A C 0.4531(5) 0.9225(4) 0.1436(3) 0.0332(14) Uani 1 1 d .
C24A C 0.4951(5) 0.9925(4) 0.1227(3) 0.0324(13) Uani 1 1 d .
H24A H 0.5652 0.9838 0.1389 0.039 Uiso 1 1 calc R
C24B C 0.9283(5) 0.5165(4) 0.4028(3) 0.0345(14) Uani 1 1 d .
H24B H 1.0038 0.5024 0.3871 0.041 Uiso 1 1 calc R
C25A C 0.1952(6) 0.8880(6) 0.1252(4) 0.0500(18) Uani 1 1 d .
H25A H 0.1731 0.8381 0.1488 0.075 Uiso 1 1 calc R
H25B H 0.1999 0.8810 0.0703 0.075 Uiso 1 1 calc R
H25C H 0.1399 0.9538 0.1408 0.075 Uiso 1 1 calc R
C25B C 0.6142(6) 0.4313(6) 0.4088(5) 0.061(2) Uani 1 1 d .
H25D H 0.5897 0.3856 0.3849 0.092 Uiso 1 1 calc R
H25E H 0.5680 0.4988 0.3948 0.092 Uiso 1 1 calc R
H25F H 0.6070 0.4254 0.4637 0.092 Uiso 1 1 calc R
C26A C 0.5252(5) 0.8304(5) 0.1804(4) 0.0355(14) Uani 1 1 d .
C26B C 0.9605(5) 0.3542(5) 0.3445(4) 0.0388(15) Uani 1 1 d .
C27A C 0.5351(5) 0.7377(4) 0.1568(4) 0.0394(15) Uani 1 1 d .
H27A H 0.4904 0.7333 0.1191 0.047 Uiso 1 1 calc R
C27B C 0.9677(6) 0.2631(5) 0.3717(4) 0.0480(18) Uani 1 1 d .
H27B H 0.9187 0.2611 0.4132 0.058 Uiso 1 1 calc R
C28B C 1.0455(7) 0.1757(5) 0.3389(5) 0.0536(19) Uani 1 1 d .
H28A H 1.0504 0.1146 0.3589 0.064 Uiso 1 1 calc R
C28A C 0.6093(6) 0.6520(5) 0.1876(4) 0.0470(17) Uani 1 1 d .
H28B H 0.6160 0.5901 0.1695 0.056 Uiso 1 1 calc R
C29A C 0.6735(7) 0.6551(6) 0.2439(4) 0.056(2) Uani 1 1 d .
H29A H 0.7220 0.5963 0.2659 0.067 Uiso 1 1 calc R
C29B C 1.1165(7) 0.1766(6) 0.2768(5) 0.057(2) Uani 1 1 d .
H29B H 1.1695 0.1169 0.2540 0.068 Uiso 1 1 calc R
C30A C 0.6656(6) 0.7462(6) 0.2676(4) 0.0512(19) Uani 1 1 d .
H30A H 0.7108 0.7494 0.3054 0.061 Uiso 1 1 calc R
C30B C 1.1082(7) 0.2654(6) 0.2494(4) 0.0535(19) Uani 1 1 d .
H30B H 1.1559 0.2669 0.2070 0.064 Uiso 1 1 calc R
C31A C 0.5929(6) 0.8327(5) 0.2371(3) 0.0443(17) Uani 1 1 d .
H31A H 0.5887 0.8942 0.2546 0.053 Uiso 1 1 calc R
C31B C 1.0322(6) 0.3531(5) 0.2818(4) 0.0509(18) Uani 1 1 d .
H31B H 1.0284 0.4135 0.2612 0.061 Uiso 1 1 calc R
C32B C 0.9844(5) 0.7135(4) 0.3301(3) 0.0293(13) Uani 1 1 d .
H32A H 1.0393 0.6477 0.3270 0.035 Uiso 1 1 calc R
C32A C 0.5114(5) 1.2178(4) 0.1815(4) 0.0328(13) Uani 1 1 d .
H32B H 0.5677 1.1549 0.1906 0.039 Uiso 1 1 calc R
C33A C 0.4836(5) 1.2930(4) 0.2349(3) 0.0296(13) Uani 1 1 d .
C33B C 0.9788(5) 0.7747(4) 0.2706(4) 0.0321(13) Uani 1 1 d .
C34A C 0.4024(5) 1.3874(4) 0.2226(3) 0.0315(13) Uani 1 1 d .
C34B C 0.9004(5) 0.8741(4) 0.2742(4) 0.0314(13) Uani 1 1 d .
C35B C 0.8278(5) 0.9036(4) 0.3396(4) 0.0336(14) Uani 1 1 d .
H35A H 0.7739 0.9697 0.3433 0.040 Uiso 1 1 calc R
C35A C 0.3512(5) 1.4009(4) 0.1563(3) 0.0308(13) Uani 1 1 d .
H35B H 0.2970 1.4648 0.1469 0.037 Uiso 1 1 calc R
C36B C 1.1488(6) 0.6579(5) 0.2086(4) 0.0431(16) Uani 1 1 d .
H36A H 1.1985 0.6509 0.1630 0.065 Uiso 1 1 calc R
H36B H 1.1284 0.6016 0.2120 0.065 Uiso 1 1 calc R
H36C H 1.1867 0.6604 0.2530 0.065 Uiso 1 1 calc R
C36A C 0.6395(6) 1.1982(5) 0.3054(4) 0.0516(19) Uani 1 1 d .
H36D H 0.6741 1.2043 0.3506 0.077 Uiso 1 1 calc R
H36E H 0.6892 1.1949 0.2606 0.077 Uiso 1 1 calc R
H36F H 0.6259 1.1382 0.3081 0.077 Uiso 1 1 calc R
C37B C 0.8999(5) 0.9457(4) 0.2146(4) 0.0342(14) Uani 1 1 d .
C37A C 0.3755(5) 1.4720(4) 0.2766(4) 0.0356(14) Uani 1 1 d .
C38A C 0.4164(6) 1.5429(5) 0.2609(4) 0.0464(17) Uani 1 1 d .
H38A H 0.4644 1.5358 0.2165 0.056 Uiso 1 1 calc R
C38B C 0.8967(7) 0.9265(6) 0.1387(4) 0.053(2) Uani 1 1 d .
H38B H 0.8948 0.8662 0.1240 0.064 Uiso 1 1 calc R
C39A C 0.3893(6) 1.6241(5) 0.3082(5) 0.055(2) Uani 1 1 d .
H39A H 0.4185 1.6717 0.2962 0.066 Uiso 1 1 calc R
C39B C 0.8962(8) 0.9946(6) 0.0847(5) 0.064(2) Uani 1 1 d .
H39B H 0.8952 0.9800 0.0331 0.077 Uiso 1 1 calc R
C40A C 0.3197(7) 1.6350(5) 0.3727(4) 0.0504(18) Uani 1 1 d .
H40A H 0.3009 1.6903 0.4053 0.061 Uiso 1 1 calc R
C40B C 0.8973(7) 1.0838(6) 0.1050(5) 0.060(2) Uani 1 1 d .
H40B H 0.8937 1.1313 0.0677 0.072 Uiso 1 1 calc R
C41A C 0.2770(7) 1.5653(5) 0.3900(4) 0.0509(19) Uani 1 1 d .
H41A H 0.2282 1.5731 0.4340 0.061 Uiso 1 1 calc R
C41B C 0.9035(6) 1.1035(5) 0.1802(4) 0.0479(17) Uani 1 1 d .
H41B H 0.9062 1.1634 0.1949 0.057 Uiso 1 1 calc R
C42B C 0.9057(5) 1.0336(5) 0.2333(4) 0.0404(15) Uani 1 1 d .
H42A H 0.9114 1.0464 0.2845 0.048 Uiso 1 1 calc R
C42A C 0.3067(6) 1.4832(5) 0.3418(4) 0.0404(15) Uani 1 1 d .
H42B H 0.2792 1.4346 0.3543 0.049 Uiso 1 1 calc R

loop_
_atom_site_aniso_label
_atom_site_aniso_U_11
_atom_site_aniso_U_22
_atom_site_aniso_U_33
_atom_site_aniso_U_23
_atom_site_aniso_U_13
_atom_site_aniso_U_12
O1A 0.029(2) 0.033(2) 0.049(3) -0.0001(19) 0.0011(19) -0.0093(19)
O1B 0.037(2) 0.036(2) 0.048(3) 0.011(2) -0.009(2) -0.017(2)
O2A 0.041(3) 0.040(3) 0.050(3) 0.008(2) -0.004(2) -0.021(2)
O2B 0.049(3) 0.042(3) 0.063(3) -0.011(2) -0.011(2) -0.023(2)
O3A 0.043(3) 0.035(2) 0.037(2) -0.0017(19) -0.015(2) -0.007(2)
O3B 0.033(2) 0.036(2) 0.032(2) 0.0059(18) 0.0003(18) -0.0038(19)
C1A 0.029(3) 0.027(3) 0.027(3) 0.005(2) -0.006(2) -0.014(2)
C1B 0.029(3) 0.029(3) 0.033(3) -0.004(2) 0.000(2) -0.010(3)
C2A 0.032(3) 0.027(3) 0.027(3) 0.006(2) -0.006(2) -0.009(3)
C2B 0.037(3) 0.027(3) 0.037(3) -0.003(3) 0.004(3) -0.013(3)
C3A 0.027(3) 0.033(3) 0.031(3) -0.005(2) -0.001(2) -0.012(3)
C3B 0.035(3) 0.029(3) 0.035(3) -0.001(3) -0.003(3) -0.012(3)
C4B 0.034(3) 0.028(3) 0.026(3) 0.003(2) -0.011(2) -0.011(3)
C4A 0.033(3) 0.026(3) 0.027(3) -0.009(2) 0.004(2) -0.009(3)
C5A 0.032(3) 0.027(3) 0.028(3) -0.004(2) 0.001(2) -0.014(3)
C5B 0.040(3) 0.026(3) 0.026(3) 0.006(2) -0.003(3) -0.014(3)
C6A 0.026(3) 0.024(3) 0.037(3) 0.002(2) -0.005(2) -0.009(2)
C6B 0.032(3) 0.026(3) 0.035(3) 0.007(2) -0.008(3) -0.008(3)
C7A 0.027(3) 0.023(3) 0.032(3) -0.002(2) 0.004(2) -0.013(2)
C7B 0.026(3) 0.029(3) 0.029(3) 0.000(2) -0.007(2) -0.011(2)
C8A 0.024(3) 0.028(3) 0.030(3) -0.003(2) -0.002(2) -0.014(2)
C8B 0.025(3) 0.033(3) 0.036(3) 0.002(3) -0.006(2) -0.014(3)
C9B 0.031(3) 0.024(3) 0.040(3) -0.004(2) -0.002(3) -0.009(2)
C9A 0.038(3) 0.025(3) 0.031(3) 0.007(2) -0.007(3) -0.014(3)
C10A 0.029(3) 0.027(3) 0.031(3) 0.000(2) -0.002(2) -0.013(3)
C10B 0.034(3) 0.028(3) 0.035(3) -0.002(3) 0.005(3) -0.011(3)
C11A 0.023(3) 0.027(3) 0.033(3) 0.003(2) -0.005(2) -0.007(2)
C11B 0.030(3) 0.032(3) 0.026(3) -0.001(2) 0.000(2) -0.011(3)
C12B 0.035(3) 0.029(3) 0.022(3) -0.003(2) -0.002(2) -0.014(3)
C12A 0.027(3) 0.031(3) 0.031(3) 0.004(2) -0.005(2) -0.010(3)
C13A 0.033(3) 0.029(3) 0.031(3) 0.003(2) -0.006(2) -0.016(3)
C13B 0.033(3) 0.026(3) 0.036(3) -0.002(2) 0.001(3) -0.014(3)
C14A 0.040(4) 0.026(3) 0.064(5) -0.006(3) 0.004(3) -0.012(3)
C14B 0.039(4) 0.034(3) 0.050(4) 0.015(3) -0.009(3) -0.013(3)
C15B 0.037(3) 0.030(3) 0.031(3) -0.005(2) -0.002(3) -0.017(3)
C15A 0.034(3) 0.027(3) 0.042(4) 0.001(3) -0.001(3) -0.015(3)
C16B 0.039(4) 0.033(3) 0.042(4) 0.001(3) -0.002(3) -0.012(3)
C16A 0.042(4) 0.034(4) 0.056(4) 0.005(3) 0.000(3) -0.019(3)
C17B 0.038(4) 0.040(4) 0.042(4) 0.003(3) -0.015(3) -0.016(3)
C17A 0.037(4) 0.035(4) 0.065(5) -0.001(3) 0.011(3) -0.015(3)
C18B 0.033(4) 0.040(4) 0.066(5) 0.002(3) -0.015(3) -0.015(3)
C18A 0.031(4) 0.050(4) 0.084(6) 0.005(4) 0.001(4) -0.022(3)
C19B 0.035(3) 0.033(3) 0.047(4) 0.001(3) 0.003(3) -0.014(3)
C19A 0.048(4) 0.064(5) 0.072(5) 0.009(4) -0.018(4) -0.037(4)
C20B 0.033(3) 0.037(3) 0.040(4) -0.002(3) -0.003(3) -0.016(3)
C20A 0.040(4) 0.045(4) 0.057(4) 0.004(3) 0.000(3) -0.023(3)
C21A 0.031(3) 0.034(3) 0.043(4) -0.007(3) 0.002(3) -0.012(3)
C21B 0.031(3) 0.030(3) 0.040(3) 0.003(3) -0.012(3) -0.008(3)
C22A 0.034(3) 0.027(3) 0.031(3) -0.002(2) 0.004(3) -0.008(3)
C22B 0.046(4) 0.032(3) 0.037(3) 0.004(3) -0.013(3) -0.016(3)
C23B 0.044(4) 0.027(3) 0.033(3) 0.011(2) -0.014(3) -0.015(3)
C23A 0.037(3) 0.030(3) 0.027(3) 0.000(2) 0.003(3) -0.009(3)
C24A 0.034(3) 0.030(3) 0.032(3) -0.012(2) 0.004(3) -0.011(3)
C24B 0.031(3) 0.028(3) 0.038(3) 0.010(3) -0.003(3) -0.005(3)
C25A 0.051(4) 0.049(4) 0.059(5) 0.005(4) -0.006(4) -0.029(4)
C25B 0.046(4) 0.053(5) 0.089(6) -0.021(4) -0.016(4) -0.023(4)
C26A 0.034(3) 0.033(3) 0.036(3) -0.004(3) 0.000(3) -0.011(3)
C26B 0.039(4) 0.031(3) 0.039(4) -0.001(3) -0.010(3) -0.005(3)
C27A 0.035(4) 0.031(3) 0.049(4) 0.003(3) 0.005(3) -0.011(3)
C27B 0.054(4) 0.033(4) 0.057(4) -0.009(3) 0.006(3) -0.019(3)
C28B 0.058(5) 0.035(4) 0.065(5) 0.000(3) -0.007(4) -0.016(4)
C28A 0.047(4) 0.032(4) 0.058(5) 0.004(3) 0.006(3) -0.014(3)
C29A 0.049(5) 0.050(5) 0.051(4) 0.021(4) 0.000(4) -0.004(4)
C29B 0.056(5) 0.045(4) 0.056(5) -0.019(4) -0.002(4) -0.009(4)
C30A 0.055(5) 0.054(5) 0.032(4) 0.005(3) -0.009(3) -0.008(4)
C30B 0.060(5) 0.052(5) 0.033(4) -0.004(3) 0.001(3) -0.008(4)
C31A 0.049(4) 0.047(4) 0.024(3) -0.001(3) -0.001(3) -0.007(3)
C31B 0.057(5) 0.039(4) 0.048(4) 0.003(3) -0.008(4) -0.010(3)
C32B 0.027(3) 0.021(3) 0.037(3) 0.003(2) -0.005(2) -0.007(2)
C32A 0.031(3) 0.021(3) 0.046(4) 0.005(3) -0.008(3) -0.010(2)
C33A 0.026(3) 0.029(3) 0.034(3) -0.003(2) -0.002(2) -0.011(2)
C33B 0.027(3) 0.030(3) 0.041(3) -0.001(3) -0.007(3) -0.013(3)
C34A 0.027(3) 0.031(3) 0.040(3) -0.008(3) 0.000(3) -0.016(3)
C34B 0.023(3) 0.026(3) 0.045(4) 0.005(3) -0.007(3) -0.009(2)
C35B 0.026(3) 0.029(3) 0.047(4) 0.005(3) -0.007(3) -0.013(3)
C35A 0.025(3) 0.022(3) 0.044(3) -0.003(2) 0.000(3) -0.008(2)
C36B 0.038(4) 0.037(4) 0.044(4) -0.002(3) -0.004(3) -0.005(3)
C36A 0.048(4) 0.037(4) 0.055(4) 0.001(3) -0.024(4) 0.001(3)
C37B 0.029(3) 0.031(3) 0.045(4) 0.007(3) -0.006(3) -0.014(3)
C37A 0.032(3) 0.025(3) 0.042(4) -0.005(3) -0.005(3) -0.004(3)
C38A 0.037(4) 0.034(4) 0.065(5) -0.013(3) 0.007(3) -0.014(3)
C38B 0.081(6) 0.047(4) 0.047(4) 0.016(3) -0.029(4) -0.039(4)
C39A 0.046(4) 0.037(4) 0.083(6) -0.017(4) -0.014(4) -0.015(3)
C39B 0.096(7) 0.065(5) 0.048(4) 0.021(4) -0.033(4) -0.047(5)
C40A 0.061(5) 0.033(4) 0.048(4) -0.013(3) -0.010(4) -0.008(3)
C40B 0.062(5) 0.053(5) 0.073(6) 0.038(4) -0.024(4) -0.030(4)
C41A 0.060(5) 0.043(4) 0.036(4) -0.001(3) -0.011(3) -0.006(4)
C41B 0.058(5) 0.031(4) 0.056(4) 0.009(3) -0.001(4) -0.020(3)
C42B 0.038(4) 0.032(3) 0.047(4) 0.006(3) -0.002(3) -0.010(3)
C42A 0.051(4) 0.031(3) 0.033(3) 0.005(3) -0.010(3) -0.010(3)

loop_
_atom_type_symbol
_atom_type_description
_atom_type_scat_dispersion_real
_atom_type_scat_dispersion_imag
_atom_type_scat_source
C C 0.0033 0.0016 'International Tables Vol C Tables 4.2.6.8 and 6.1.1.4'
H H 0.0000 0.0000 'International Tables Vol C Tables 4.2.6.8 and 6.1.1.4'
O O 0.0106 0.0060 'International Tables Vol C Tables 4.2.6.8 and 6.1.1.4'

loop_
_geom_angle_atom_site_label_1
_geom_angle_atom_site_label_2
_geom_angle_atom_site_label_3
_geom_angle
C11A O1A C14A 117.6(5)
C11B O1B C14B 117.4(5)
C22A O2A C25A 118.4(5)
C22B O2B C25B 116.3(5)
C33A O3A C36A 117.3(5)
C33B O3B C36B 116.2(5)
C2A C1A C10A 118.7(5)
C2A C1A C9A 123.7(5)
C10A C1A C9A 117.6(5)
C2B C1B C10B 118.3(6)
C2B C1B C9B 124.5(5)
C10B C1B C9B 117.3(5)
C13A C2A C1A 118.1(5)
C13A C2A C3A 119.3(5)
C1A C2A C3A 122.6(5)
C13B C2B C1B 118.9(6)
C13B C2B C3B 119.0(5)
C1B C2B C3B 122.1(6)
C4A C3A C2A 117.0(5)
C4A C3A H3AA 108.0
C2A C3A H3AA 108.0
C4A C3A H3AB 108.0
C2A C3A H3AB 108.0
H3AA C3A H3AB 107.3
C4B C3B C2B 114.8(5)
C4B C3B H3BA 108.6
C2B C3B H3BA 108.6
C4B C3B H3BB 108.6
C2B C3B H3BB 108.6
H3BA C3B H3BB 107.5
C5B C4B C21B 118.3(5)
C5B C4B C3B 124.1(5)
C21B C4B C3B 117.6(5)
C21A C4A C5A 118.1(6)
C21A C4A C3A 118.2(5)
C5A C4A C3A 123.3(5)
C24A C5A C4A 118.1(5)
C24A C5A C6A 118.3(5)
C4A C5A C6A 123.6(5)
C24B C5B C4B 118.9(6)
C24B C5B C6B 117.6(6)
C4B C5B C6B 123.5(5)
C5A C6A C7A 114.1(5)
C5A C6A H6AA 108.7
C7A C6A H6AA 108.7
C5A C6A H6AB 108.7
C7A C6A H6AB 108.7
H6AA C6A H6AB 107.6
C7B C6B C5B 111.5(5)
C7B C6B H6BA 109.3
C5B C6B H6BA 109.3
C7B C6B H6BB 109.3
C5B C6B H6BB 109.3
H6BA C6B H6BB 108.0
C8A C7A C32A 118.4(5)
C8A C7A C6A 124.5(5)
C32A C7A C6A 117.0(5)
C8B C7B C32B 118.7(5)
C8B C7B C6B 123.3(5)
C32B C7B C6B 118.1(5)
C35A C8A C7A 117.9(5)
C35A C8A C9A 118.3(5)
C7A C8A C9A 123.9(5)
C35B C8B C7B 118.3(6)
C35B C8B C9B 117.9(5)
C7B C8B C9B 123.8(5)
C1B C9B C8B 112.5(5)
C1B C9B H9BA 109.1
C8B C9B H9BA 109.1
C1B C9B H9BB 109.1
C8B C9B H9BB 109.1
H9BA C9B H9BB 107.8
C8A C9A C1A 112.1(5)
C8A C9A H9AA 109.2
C1A C9A H9AA 109.2
C8A C9A H9AB 109.2
C1A C9A H9AB 109.2
H9AA C9A H9AB 107.9
C11A C10A C1A 121.9(5)
C11A C10A H10A 119.1
C1A C10A H10A 119.1
C11B C10B C1B 121.9(6)
C11B C10B H10B 119.0
C1B C10B H10B 119.0
C10A C11A O1A 124.5(5)
C10A C11A C12A 119.8(5)
O1A C11A C12A 115.7(5)
O1B C11B C10B 124.3(5)
O1B C11B C12B 115.7(5)
C10B C11B C12B 119.9(5)
C13B C12B C11B 117.0(5)
C13B C12B C15B 120.8(5)
C11B C12B C15B 122.1(5)
C13A C12A C11A 117.8(5)
C13A C12A C15A 121.0(5)
C11A C12A C15A 121.0(5)
C12A C13A C2A 123.7(5)
C12A C13A H13A 118.2
C2A C13A H13A 118.2
C2B C13B C12B 123.9(5)
C2B C13B H13B 118.1
C12B C13B H13B 118.1
O1A C14A H14A 109.5
O1A C14A H14B 109.5
H14A C14A H14B 109.5
O1A C14A H14C 109.5
H14A C14A H14C 109.5
H14B C14A H14C 109.5
O1B C14B H14D 109.5
O1B C14B H14E 109.5
H14D C14B H14E 109.5
O1B C14B H14F 109.5
H14D C14B H14F 109.5
H14E C14B H14F 109.5
C16B C15B C20B 118.4(6)
C16B C15B C12B 121.7(5)
C20B C15B C12B 119.9(5)
C20A C15A C16A 118.6(6)
C20A C15A C12A 120.4(6)
C16A C15A C12A 121.0(6)
C15B C16B C17B 120.3(6)
C15B C16B H16A 119.8
C17B C16B H16A 119.8
C17A C16A C15A 119.4(7)
C17A C16A H16B 120.3
C15A C16A H16B 120.3
C18B C17B C16B 120.5(6)
C18B C17B H17A 119.7
C16B C17B H17A 119.7
C16A C17A C18A 121.2(7)
C16A C17A H17B 119.4
C18A C17A H17B 119.4
C17B C18B C19B 120.1(6)
C17B C18B H18A 119.9
C19B C18B H18A 119.9
C19A C18A C17A 119.3(7)
C19A C18A H18B 120.3
C17A C18A H18B 120.3
C18B C19B C20B 119.8(6)
C18B C19B H19A 120.1
C20B C19B H19A 120.1
C18A C19A C20A 119.5(7)
C18A C19A H19B 120.3
C20A C19A H19B 120.3
C15B C20B C19B 120.8(6)
C15B C20B H20A 119.6
C19B C20B H20A 119.6
C15A C20A C19A 122.0(7)
C15A C20A H20B 119.0
C19A C20A H20B 119.0
C22A C21A C4A 122.7(6)
C22A C21A H21A 118.6
C4A C21A H21A 118.6
C22B C21B C4B 122.4(6)
C22B C21B H21B 118.8
C4B C21B H21B 118.8
O2A C22A C21A 123.0(6)
O2A C22A C23A 116.9(5)
C21A C22A C23A 120.0(6)
C21B C22B O2B 123.7(6)
C21B C22B C23B 120.1(6)
O2B C22B C23B 116.2(6)
C24B C23B C22B 116.6(6)
C24B C23B C26B 119.5(6)
C22B C23B C26B 123.9(6)
C24A C23A C22A 117.1(6)
C24A C23A C26A 119.6(6)
C22A C23A C26A 123.2(6)
C23A C24A C5A 123.6(6)
C23A C24A H24A 118.2
C5A C24A H24A 118.2
C5B C24B C23B 123.6(6)
C5B C24B H24B 118.2
C23B C24B H24B 118.2
O2A C25A H25A 109.5
O2A C25A H25B 109.5
H25A C25A H25B 109.5
O2A C25A H25C 109.5
H25A C25A H25C 109.5
H25B C25A H25C 109.5
O2B C25B H25D 109.5
O2B C25B H25E 109.5
H25D C25B H25E 109.5
O2B C25B H25F 109.5
H25D C25B H25F 109.5
H25E C25B H25F 109.5
C27A C26A C31A 117.1(6)
C27A C26A C23A 121.8(6)
C31A C26A C23A 120.9(6)
C31B C26B C27B 117.3(6)
C31B C26B C23B 121.1(6)
C27B C26B C23B 121.5(6)
C28A C27A C26A 121.1(7)
C28A C27A H27A 119.5
C26A C27A H27A 119.5
C28B C27B C26B 120.8(7)
C28B C27B H27B 119.6
C26B C27B H27B 119.6
C27B C28B C29B 120.7(7)
C27B C28B H28A 119.7
C29B C28B H28A 119.7
C29A C28A C27A 121.3(7)
C29A C28A H28B 119.3
C27A C28A H28B 119.3
C28A C29A C30A 118.4(7)
C28A C29A H29A 120.8
C30A C29A H29A 120.8
C30B C29B C28B 118.5(7)
C30B C29B H29B 120.8
C28B C29B H29B 120.8
C29A C30A C31A 121.3(7)
C29A C30A H30A 119.3
C31A C30A H30A 119.3
C29B C30B C31B 121.7(7)
C29B C30B H30B 119.1
C31B C30B H30B 119.1
C30A C31A C26A 120.7(7)
C30A C31A H31A 119.7
C26A C31A H31A 119.7
C30B C31B C26B 121.0(7)
C30B C31B H31B 119.5
C26B C31B H31B 119.5
C33B C32B C7B 122.2(5)
C33B C32B H32A 118.9
C7B C32B H32A 118.9
C33A C32A C7A 121.4(5)
C33A C32A H32B 119.3
C7A C32A H32B 119.3
O3A C33A C32A 123.2(5)
O3A C33A C34A 116.0(5)
C32A C33A C34A 120.8(5)
C32B C33B O3B 124.0(5)
C32B C33B C34B 120.6(6)
O3B C33B C34B 115.4(5)
C35A C34A C33A 117.0(5)
C35A C34A C37A 120.7(5)
C33A C34A C37A 122.2(5)
C35B C34B C33B 116.3(5)
C35B C34B C37B 121.3(5)
C33B C34B C37B 122.2(6)
C8B C35B C34B 123.9(6)
C8B C35B H35A 118.0
C34B C35B H35A 118.0
C34A C35A C8A 124.5(5)
C34A C35A H35B 117.7
C8A C35A H35B 117.7
O3B C36B H36A 109.5
O3B C36B H36B 109.5
H36A C36B H36B 109.5
O3B C36B H36C 109.5
H36A C36B H36C 109.5
H36B C36B H36C 109.5
O3A C36A H36D 109.5
O3A C36A H36E 109.5
H36D C36A H36E 109.5
O3A C36A H36F 109.5
H36D C36A H36F 109.5
H36E C36A H36F 109.5
C42B C37B C38B 117.7(6)
C42B C37B C34B 120.4(6)
C38B C37B C34B 121.8(6)
C42A C37A C38A 118.2(6)
C42A C37A C34A 121.3(6)
C38A C37A C34A 120.4(6)
C37A C38A C39A 121.8(7)
C37A C38A H38A 119.1
C39A C38A H38A 119.1
C39B C38B C37B 120.5(7)
C39B C38B H38B 119.7
C37B C38B H38B 119.7
C40A C39A C38A 119.6(7)
C40A C39A H39A 120.2
C38A C39A H39A 120.2
C38B C39B C40B 120.8(7)
C38B C39B H39B 119.6
C40B C39B H39B 119.6
C39A C40A C41A 120.1(6)
C39A C40A H40A 120.0
C41A C40A H40A 120.0
C39B C40B C41B 119.6(7)
C39B C40B H40B 120.2
C41B C40B H40B 120.2
C40A C41A C42A 119.4(7)
C40A C41A H41A 120.3
C42A C41A H41A 120.3
C42B C41B C40B 118.6(7)
C42B C41B H41B 120.7
C40B C41B H41B 120.7
C41B C42B C37B 122.7(7)
C41B C42B H42A 118.6
C37B C42B H42A 118.6
C37A C42A C41A 121.0(7)
C37A C42A H42B 119.5
C41A C42A H42B 119.5

loop_
_geom_bond_atom_site_label_1
_geom_bond_atom_site_label_2
_geom_bond_distance
O1A C11A 1.383(7)
O1A C14A 1.418(7)
O1B C11B 1.384(7)
O1B C14B 1.447(7)
O2A C22A 1.371(7)
O2A C25A 1.440(8)
O2B C22B 1.391(8)
O2B C25B 1.443(9)
O3A C33A 1.390(7)
O3A C36A 1.429(8)
O3B C33B 1.392(7)
O3B C36B 1.434(7)
C1A C2A 1.403(8)
C1A C10A 1.412(8)
C1A C9A 1.522(8)
C1B C2B 1.398(8)
C1B C10B 1.412(8)
C1B C9B 1.528(8)
C2A C13A 1.396(8)
C2A C3A 1.524(8)
C2B C13B 1.390(9)
C2B C3B 1.533(8)
C3A C4A 1.521(8)
C3A H3AA 0.9900
C3A H3AB 0.9900
C3B C4B 1.531(8)
C3B H3BA 0.9900
C3B H3BB 0.9900
C4B C5B 1.400(9)
C4B C21B 1.403(8)
C4A C21A 1.406(9)
C4A C5A 1.415(8)
C5A C24A 1.413(8)
C5A C6A 1.514(8)
C5B C24B 1.390(8)
C5B C6B 1.532(8)
C6A C7A 1.524(8)
C6A H6AA 0.9900
C6A H6AB 0.9900
C6B C7B 1.531(8)
C6B H6BA 0.9900
C6B H6BB 0.9900
C7A C8A 1.412(8)
C7A C32A 1.414(8)
C7B C8B 1.399(8)
C7B C32B 1.408(8)
C8A C35A 1.402(8)
C8A C9A 1.521(8)
C8B C35B 1.397(8)
C8B C9B 1.534(8)
C9B H9BA 0.9900
C9B H9BB 0.9900
C9A H9AA 0.9900
C9A H9AB 0.9900
C10A C11A 1.383(8)
C10A H10A 0.9500
C10B C11B 1.392(8)
C10B H10B 0.9500
C11A C12A 1.404(8)
C11B C12B 1.410(8)
C12B C13B 1.393(8)
C12B C15B 1.487(8)
C12A C13A 1.388(8)
C12A C15A 1.500(8)
C13A H13A 0.9500
C13B H13B 0.9500
C14A H14A 0.9800
C14A H14B 0.9800
C14A H14C 0.9800
C14B H14D 0.9800
C14B H14E 0.9800
C14B H14F 0.9800
C15B C16B 1.399(9)
C15B C20B 1.400(9)
C15A C20A 1.360(10)
C15A C16A 1.425(9)
C16B C17B 1.403(9)
C16B H16A 0.9500
C16A C17A 1.384(10)
C16A H16B 0.9500
C17B C18B 1.380(10)
C17B H17A 0.9500
C17A C18A 1.397(11)
C17A H17B 0.9500
C18B C19B 1.381(10)
C18B H18A 0.9500
C18A C19A 1.379(11)
C18A H18B 0.9500
C19B C20B 1.407(9)
C19B H19A 0.9500
C19A C20A 1.408(10)
C19A H19B 0.9500
C20B H20A 0.9500
C20A H20B 0.9500
C21A C22A 1.391(9)
C21A H21A 0.9500
C21B C22B 1.386(9)
C21B H21B 0.9500
C22A C23A 1.407(9)
C22B C23B 1.410(9)
C23B C24B 1.409(9)
C23B C26B 1.491(9)
C23A C24A 1.400(9)
C23A C26A 1.490(9)
C24A H24A 0.9500
C24B H24B 0.9500
C25A H25A 0.9800
C25A H25B 0.9800
C25A H25C 0.9800
C25B H25D 0.9800
C25B H25E 0.9800
C25B H25F 0.9800
C26A C27A 1.400(9)
C26A C31A 1.413(9)
C26B C31B 1.399(10)
C26B C27B 1.403(9)
C27A C28A 1.390(9)
C27A H27A 0.9500
C27B C28B 1.388(10)
C27B H27B 0.9500
C28B C29B 1.395(11)
C28B H28A 0.9500
C28A C29A 1.378(11)
C28A H28B 0.9500
C29A C30A 1.387(11)
C29A H29A 0.9500
C29B C30B 1.366(11)
C29B H29B 0.9500
C30A C31A 1.387(10)
C30A H30A 0.9500
C30B C31B 1.380(10)
C30B H30B 0.9500
C31A H31A 0.9500
C31B H31B 0.9500
C32B C33B 1.373(8)
C32B H32A 0.9500
C32A C33A 1.392(8)
C32A H32B 0.9500
C33A C34A 1.403(8)
C33B C34B 1.417(8)
C34A C35A 1.380(9)
C34A C37A 1.503(8)
C34B C35B 1.401(9)
C34B C37B 1.490(8)
C35B H35A 0.9500
C35A H35B 0.9500
C36B H36A 0.9800
C36B H36B 0.9800
C36B H36C 0.9800
C36A H36D 0.9800
C36A H36E 0.9800
C36A H36F 0.9800
C37B C42B 1.390(9)
C37B C38B 1.394(10)
C37A C42A 1.383(9)
C37A C38A 1.385(9)
C38A C39A 1.390(10)
C38A H38A 0.9500
C38B C39B 1.384(10)
C38B H38B 0.9500
C39A C40A 1.380(11)
C39A H39A 0.9500
C39B C40B 1.389(11)
C39B H39B 0.9500
C40A C41A 1.389(11)
C40A H40A 0.9500
C40B C41B 1.393(11)
C40B H40B 0.9500
C41A C42A 1.405(9)
C41A H41A 0.9500
C41B C42B 1.386(9)
C41B H41B 0.9500
C42B H42A 0.9500
C42A H42B 0.9500

loop_
_geom_torsion_atom_site_label_1
_geom_torsion_atom_site_label_2
_geom_torsion_atom_site_label_3
_geom_torsion_atom_site_label_4
_geom_torsion
C10A C1A C2A C13A 2.3(8)
C9A C1A C2A C13A -177.0(5)
C10A C1A C2A C3A -179.9(5)
C9A C1A C2A C3A 0.8(8)
C10B C1B C2B C13B -2.9(9)
C9B C1B C2B C13B 176.6(5)
C10B C1B C2B C3B 177.8(5)
C9B C1B C2B C3B -2.7(9)
C13A C2A C3A C4A -88.4(7)
C1A C2A C3A C4A 93.8(7)
C13B C2B C3B C4B 88.9(7)
C1B C2B C3B C4B -91.8(7)
C2B C3B C4B C5B 98.6(7)
C2B C3B C4B C21B -83.0(7)
C2A C3A C4A C21A 85.9(7)
C2A C3A C4A C5A -100.4(6)
C21A C4A C5A C24A 2.7(8)
C3A C4A C5A C24A -171.0(5)
C21A C4A C5A C6A -176.8(5)
C3A C4A C5A C6A 9.5(8)
C21B C4B C5B C24B -4.0(8)
C3B C4B C5B C24B 174.5(5)
C21B C4B C5B C6B 176.2(5)
C3B C4B C5B C6B -5.3(9)
C24A C5A C6A C7A -94.5(6)
C4A C5A C6A C7A 85.0(7)
C24B C5B C6B C7B 89.5(6)
C4B C5B C6B C7B -90.7(7)
C5A C6A C7A C8A -96.4(7)
C5A C6A C7A C32A 82.8(6)
C5B C6B C7B C8B 97.4(7)
C5B C6B C7B C32B -81.9(7)
C32A C7A C8A C35A 2.1(8)
C6A C7A C8A C35A -178.8(5)
C32A C7A C8A C9A -178.6(5)
C6A C7A C8A C9A 0.6(9)
C32B C7B C8B C35B -2.3(8)
C6B C7B C8B C35B 178.4(5)
C32B C7B C8B C9B 176.9(5)
C6B C7B C8B C9B -2.4(9)
C2B C1B C9B C8B 95.4(7)
C10B C1B C9B C8B -85.1(6)
C35B C8B C9B C1B 84.1(7)
C7B C8B C9B C1B -95.1(7)
C35A C8A C9A C1A -83.9(6)
C7A C8A C9A C1A 96.8(6)
C2A C1A C9A C8A -93.0(6)
C10A C1A C9A C8A 87.8(6)
C2A C1A C10A C11A -1.9(8)
C9A C1A C10A C11A 177.4(5)
C2B C1B C10B C11B 0.5(9)
C9B C1B C10B C11B -179.0(5)
C1A C10A C11A O1A -178.4(5)
C1A C10A C11A C12A 0.3(9)
C14A O1A C11A C10A 1.0(8)
C14A O1A C11A C12A -177.8(5)
C14B O1B C11B C10B 9.7(8)
C14B O1B C11B C12B -173.6(5)
C1B C10B C11B O1B 179.0(5)
C1B C10B C11B C12B 2.5(9)
O1B C11B C12B C13B -179.7(5)
C10B C11B C12B C13B -2.9(8)
O1B C11B C12B C15B -1.7(8)
C10B C11B C12B C15B 175.1(5)
C10A C11A C12A C13A 0.9(8)
O1A C11A C12A C13A 179.7(5)
C10A C11A C12A C15A -174.5(5)
O1A C11A C12A C15A 4.4(8)
C11A C12A C13A C2A -0.4(9)
C15A C12A C13A C2A 174.9(5)
C1A C2A C13A C12A -1.2(9)
C3A C2A C13A C12A -179.1(5)
C1B C2B C13B C12B 2.5(9)
C3B C2B C13B C12B -178.2(5)
C11B C12B C13B C2B 0.4(9)
C15B C12B C13B C2B -177.6(5)
C13B C12B C15B C16B -126.5(6)
C11B C12B C15B C16B 55.6(8)
C13B C12B C15B C20B 54.0(8)
C11B C12B C15B C20B -124.0(6)
C13A C12A C15A C20A -55.8(8)
C11A C12A C15A C20A 119.4(7)
C13A C12A C15A C16A 123.2(7)
C11A C12A C15A C16A -61.6(8)
C20B C15B C16B C17B -1.2(9)
C12B C15B C16B C17B 179.2(6)
C20A C15A C16A C17A -1.1(9)
C12A C15A C16A C17A 179.9(6)
C15B C16B C17B C18B 1.7(10)
C15A C16A C17A C18A -0.5(10)
C16B C17B C18B C19B -1.0(10)
C16A C17A C18A C19A 0.9(11)
C17B C18B C19B C20B -0.3(10)
C17A C18A C19A C20A 0.2(11)
C16B C15B C20B C19B -0.1(9)
C12B C15B C20B C19B 179.5(6)
C18B C19B C20B C15B 0.8(10)
C16A C15A C20A C19A 2.3(10)
C12A C15A C20A C19A -178.7(6)
C18A C19A C20A C15A -1.9(11)
C5A C4A C21A C22A -1.8(9)
C3A C4A C21A C22A 172.2(5)
C5B C4B C21B C22B 3.3(9)
C3B C4B C21B C22B -175.3(5)
C25A O2A C22A C21A 1.4(9)
C25A O2A C22A C23A -175.3(6)
C4A C21A C22A O2A -179.4(5)
C4A C21A C22A C23A -2.8(9)
C4B C21B C22B O2B 179.5(6)
C4B C21B C22B C23B 0.4(9)
C25B O2B C22B C21B -1.7(9)
C25B O2B C22B C23B 177.4(6)
C21B C22B C23B C24B -3.0(9)
O2B C22B C23B C24B 177.8(5)
C21B C22B C23B C26B 174.9(6)
O2B C22B C23B C26B -4.3(9)
O2A C22A C23A C24A -176.9(5)
C21A C22A C23A C24A 6.3(8)
O2A C22A C23A C26A 6.3(9)
C21A C22A C23A C26A -170.5(6)
C22A C23A C24A C5A -5.4(8)
C26A C23A C24A C5A 171.4(5)
C4A C5A C24A C23A 0.9(8)
C6A C5A C24A C23A -179.5(5)
C4B C5B C24B C23B 1.3(9)
C6B C5B C24B C23B -178.9(5)
C22B C23B C24B C5B 2.3(9)
C26B C23B C24B C5B -175.8(5)
C24A C23A C26A C27A -132.5(6)
C22A C23A C26A C27A 44.2(9)
C24A C23A C26A C31A 42.7(8)
C22A C23A C26A C31A -140.7(6)
C24B C23B C26B C31B -48.0(9)
C22B C23B C26B C31B 134.1(7)
C24B C23B C26B C27B 127.8(7)
C22B C23B C26B C27B -50.1(9)
C31A C26A C27A C28A -0.5(9)
C23A C26A C27A C28A 174.8(6)
C31B C26B C27B C28B 2.0(11)
C23B C26B C27B C28B -174.0(7)
C26B C27B C28B C29B -1.5(12)
C26A C27A C28A C29A 1.8(10)
C27A C28A C29A C30A -2.3(11)
C27B C28B C29B C30B 0.4(12)
C28A C29A C30A C31A 1.7(11)
C28B C29B C30B C31B 0.3(12)
C29A C30A C31A C26A -0.4(11)
C27A C26A C31A C30A -0.1(10)
C23A C26A C31A C30A -175.5(6)
C29B C30B C31B C26B 0.2(12)
C27B C26B C31B C30B -1.3(11)
C23B C26B C31B C30B 174.6(7)
C8B C7B C32B C33B 0.5(9)
C6B C7B C32B C33B 179.8(5)
C8A C7A C32A C33A -0.3(9)
C6A C7A C32A C33A -179.5(5)
C36A O3A C33A C32A 15.3(9)
C36A O3A C33A C34A -161.9(6)
C7A C32A C33A O3A -178.3(5)
C7A C32A C33A C34A -1.3(9)
C7B C32B C33B O3B 179.1(5)
C7B C32B C33B C34B 2.0(9)
C36B O3B C33B C32B -14.5(8)
C36B O3B C33B C34B 162.7(5)
O3A C33A C34A C35A 178.2(5)
C32A C33A C34A C35A 0.9(9)
O3A C33A C34A C37A 1.3(8)
C32A C33A C34A C37A -176.0(6)
C32B C33B C34B C35B -2.5(8)
O3B C33B C34B C35B -179.9(5)
C32B C33B C34B C37B 173.1(5)
O3B C33B C34B C37B -4.3(8)
C7B C8B C35B C34B 1.8(9)
C9B C8B C35B C34B -177.5(5)
C33B C34B C35B C8B 0.6(9)
C37B C34B C35B C8B -175.0(6)
C33A C34A C35A C8A 1.0(9)
C37A C34A C35A C8A 178.0(6)
C7A C8A C35A C34A -2.6(9)
C9A C8A C35A C34A 178.1(5)
C35B C34B C37B C42B 50.5(8)
C33B C34B C37B C42B -124.9(7)
C35B C34B C37B C38B -131.3(7)
C33B C34B C37B C38B 53.4(9)
C35A C34A C37A C42A 102.9(7)
C33A C34A C37A C42A -80.3(8)
C35A C34A C37A C38A -74.9(8)
C33A C34A C37A C38A 101.8(8)
C42A C37A C38A C39A -0.6(10)
C34A C37A C38A C39A 177.3(7)
C42B C37B C38B C39B -1.7(11)
C34B C37B C38B C39B 180.0(7)
C37A C38A C39A C40A -0.1(11)
C37B C38B C39B C40B -1.0(14)
C38A C39A C40A C41A -0.1(11)
C38B C39B C40B C41B 2.7(14)
C39A C40A C41A C42A 0.9(11)
C39B C40B C41B C42B -1.6(12)
C40B C41B C42B C37B -1.2(11)
C38B C37B C42B C41B 2.8(10)
C34B C37B C42B C41B -178.8(6)
C38A C37A C42A C41A 1.5(10)
C34A C37A C42A C41A -176.5(6)
C40A C41A C42A C37A -1.6(10)
